data_7106134
loop_
_publ_author_name
'Man-Sheng Chen'
'Min Chen'
'Satoshi Takamizawa'
'Taka-aki Okamura'
'Jian Fan'
'Wei-Yin Sun'

_publ_section_title
;
 Single-crystal-to-single-crystal transformations and selective adsorption
 of porous copper(II) frameworks
;
_journal_name_full Chem.Commun.
_journal_page_first 3787
_journal_paper_doi 10.1039/c0cc04689b
_journal_volume 47
_journal_year 2011
_chemical_formula_moiety 'C14 H8 Cu N2 O5 '
_chemical_formula_sum 'C14 H8 Cu N2 O5'
_chemical_formula_weight 347.76
_chemical_name_systematic
;
?
;
_space_group_IT_number 14
_symmetry_cell_setting monoclinic
_symmetry_Int_Tables_number 14
_symmetry_space_group_name_Hall '-P 2ybc'
_symmetry_space_group_name_H-M 'P 1 21/c 1'
_atom_sites_solution_hydrogens geom
_atom_sites_solution_primary direct
_atom_sites_solution_secondary difmap
_audit_creation_date 2010-04-15
_audit_creation_method SHELXL-97
_cell_angle_alpha 90.00
_cell_angle_beta 104.624(18)
_cell_angle_gamma 90.00
_cell_formula_units_Z 4
_cell_length_a 8.497(5)
_cell_length_b 10.296(4)
_cell_length_c 17.749(7)
_cell_measurement_reflns_used 10654
_cell_measurement_temperature 453(1)
_cell_measurement_theta_max 27.5
_cell_measurement_theta_min 3.1
_cell_volume 1502.5(12)
_computing_cell_refinement 'RAPID AUTO'
_computing_data_collection 'RAPID AUTO (Rigaku, 1998)'
_computing_data_reduction 'RAPID AUTO'
_computing_molecular_graphics 'CrystalStructure 3.8'
_computing_publication_material 'CrystalStructure 3.8 (Rigaku, 2007)'
_computing_structure_refinement 'SHELXL97 (Sheldrick, 1997)'
_computing_structure_solution 'SIR92 (Altomare, et al., 1994)'
_diffrn_ambient_temperature 453(1)
_diffrn_detector_area_resol_mean 10.00
_diffrn_measured_fraction_theta_full 0.997
_diffrn_measured_fraction_theta_max 0.997
_diffrn_measurement_device_type 'Rigaku RAXIS-RAPID II'
_diffrn_measurement_method \w
_diffrn_radiation_source
;
MicroMax-007HF microfocus rotating anode X-ray generator
;
_diffrn_radiation_type MoK\a
_diffrn_radiation_wavelength 0.71075
_diffrn_reflns_av_R_equivalents 0.0387
_diffrn_reflns_av_sigmaI/netI 0.0309
_diffrn_reflns_limit_h_max 11
_diffrn_reflns_limit_h_min -11
_diffrn_reflns_limit_k_max 13
_diffrn_reflns_limit_k_min -13
_diffrn_reflns_limit_l_max 23
_diffrn_reflns_limit_l_min -20
_diffrn_reflns_number 13698
_diffrn_reflns_theta_full 27.48
_diffrn_reflns_theta_max 27.48
_diffrn_reflns_theta_min 3.09
_exptl_absorpt_coefficient_mu 1.477
_exptl_absorpt_correction_T_max 0.8088
_exptl_absorpt_correction_T_min 0.8088
_exptl_absorpt_correction_type multi-scan
_exptl_absorpt_process_details
;
Higashi, T. (1995). Program for Absorption Correction.
Rigaku Corporation, Tokyo, Japan.
;
_exptl_crystal_colour blue
_exptl_crystal_density_diffrn 1.537
_exptl_crystal_density_method 'not measured'
_exptl_crystal_description block
_exptl_crystal_F_000 700
_exptl_crystal_size_max 0.15
_exptl_crystal_size_mid 0.15
_exptl_crystal_size_min 0.15
_refine_diff_density_max 0.522
_refine_diff_density_min -0.305
_refine_diff_density_rms 0.103
_refine_ls_extinction_method none
_refine_ls_goodness_of_fit_ref 1.032
_refine_ls_hydrogen_treatment constr
_refine_ls_matrix_type full
_refine_ls_number_parameters 199
_refine_ls_number_reflns 3435
_refine_ls_number_restraints 0
_refine_ls_restrained_S_all 1.032
_refine_ls_R_factor_all 0.0513
_refine_ls_R_factor_gt 0.0424
_refine_ls_shift/su_max 0.001
_refine_ls_shift/su_mean 0.000
_refine_ls_structure_factor_coef Fsqd
_refine_ls_weighting_details 'calc w=1/[\s^2^(Fo^2^)+(0.0622P)^2^+0.9639P] where P=(Fo^2^+2Fc^2^)/3'
_refine_ls_weighting_scheme calc
_refine_ls_wR_factor_gt 0.1087
_refine_ls_wR_factor_ref 0.1145
_reflns_number_gt 2895
_reflns_number_total 3435
_reflns_threshold_expression I>2\s(I)
_cod_data_source_file c0cc04689b.txt
_cod_data_source_block 1c
_cod_original_cell_volume 1502.4(12)
_cod_original_sg_symbol_H-M 'P 21/c'
_cod_database_code 7106134

loop_
_symmetry_equiv_pos_as_xyz
'x, y, z'
'-x, y+1/2, -z+1/2'
'-x, -y, -z'
'x, -y-1/2, z-1/2'

loop_
_atom_site_label
_atom_site_type_symbol
_atom_site_fract_x
_atom_site_fract_y
_atom_site_fract_z
_atom_site_U_iso_or_equiv
_atom_site_adp_type
_atom_site_occupancy
_atom_site_symmetry_multiplicity
_atom_site_calc_flag
_atom_site_refinement_flags
_atom_site_disorder_assembly
_atom_site_disorder_group
Cu1 Cu 1.11185(4) 0.44452(3) 0.932156(17) 0.03760(13) Uani 1 1 d . . .
O1 O 0.6230(3) 0.5374(2) 0.43638(12) 0.0613(7) Uani 1 1 d . . .
O31 O 1.0439(3) 0.46603(18) 0.82341(10) 0.0455(5) Uani 1 1 d . . .
O32 O 1.1962(3) 0.2954(2) 0.81257(11) 0.0541(5) Uani 1 1 d . . .
O51 O 1.1280(3) 0.1099(2) 0.54192(11) 0.0521(5) Uani 1 1 d . . .
O52 O 0.9771(2) 0.21097(18) 0.44327(10) 0.0449(5) Uani 1 1 d . . .
N1 N 0.7379(3) 0.5975(2) 0.56136(12) 0.0392(5) Uani 1 1 d . . .
H1 H 0.7385 0.6590 0.5942 0.047 Uiso 1 1 calc R . .
N11 N 0.2878(3) 0.9229(2) 0.45262(13) 0.0384(5) Uani 1 1 d . . .
C1 C 0.8466(3) 0.4940(2) 0.58708(14) 0.0330(5) Uani 1 1 d . . .
C2 C 0.9166(3) 0.4859(3) 0.66684(14) 0.0372(5) Uani 1 1 d . . .
H2 H 0.8905 0.5476 0.7000 0.045 Uiso 1 1 calc R . .
C3 C 1.0251(3) 0.3866(2) 0.69760(13) 0.0346(5) Uani 1 1 d . . .
C4 C 1.0652(3) 0.2942(2) 0.64858(14) 0.0356(5) Uani 1 1 d . . .
H3 H 1.1373 0.2274 0.6687 0.043 Uiso 1 1 calc R . .
C5 C 0.9956(3) 0.3033(2) 0.56881(14) 0.0325(5) Uani 1 1 d . . .
C6 C 0.8871(3) 0.4020(2) 0.53730(14) 0.0332(5) Uani 1 1 d . . .
H4 H 0.8421 0.4066 0.4839 0.040 Uiso 1 1 calc R . .
C11 C 0.6325(3) 0.6107(3) 0.49066(15) 0.0386(6) Uani 1 1 d . . .
C12 C 0.3596(3) 0.8866(3) 0.52507(15) 0.0418(6) Uani 1 1 d . . .
H5 H 0.3314 0.9288 0.5661 0.050 Uiso 1 1 calc R . .
C13 C 0.4749(3) 0.7885(3) 0.54180(15) 0.0422(6) Uani 1 1 d . . .
H6 H 0.5220 0.7651 0.5931 0.051 Uiso 1 1 calc R . .
C14 C 0.5189(3) 0.7261(2) 0.48153(15) 0.0373(6) Uani 1 1 d . . .
C15 C 0.4441(4) 0.7644(3) 0.40620(16) 0.0515(7) Uani 1 1 d . . .
H7 H 0.4711 0.7245 0.3641 0.062 Uiso 1 1 calc R . .
C16 C 0.3303(4) 0.8615(3) 0.39409(16) 0.0519(7) Uani 1 1 d . . .
H8 H 0.2804 0.8858 0.3432 0.062 Uiso 1 1 calc R . .
C31 C 1.0959(3) 0.3793(2) 0.78427(14) 0.0368(5) Uani 1 1 d . . .
C51 C 1.0355(3) 0.2052(2) 0.51571(14) 0.0344(5) Uani 1 1 d . . .

loop_
_atom_site_aniso_label
_atom_site_aniso_U_11
_atom_site_aniso_U_22
_atom_site_aniso_U_33
_atom_site_aniso_U_23
_atom_site_aniso_U_13
_atom_site_aniso_U_12
Cu1 0.0490(2) 0.0361(2) 0.02714(18) -0.00078(11) 0.00840(13) -0.01205(13)
O1 0.0701(16) 0.0589(14) 0.0431(12) -0.0145(10) -0.0076(11) 0.0285(11)
O31 0.0634(13) 0.0438(10) 0.0262(9) -0.0029(8) 0.0058(8) -0.0019(9)
O32 0.0632(13) 0.0555(12) 0.0361(10) 0.0091(9) -0.0012(9) 0.0118(10)
O51 0.0716(14) 0.0484(11) 0.0324(9) -0.0028(9) 0.0061(9) 0.0298(10)
O52 0.0603(12) 0.0448(10) 0.0277(8) -0.0009(8) 0.0079(8) 0.0191(9)
N1 0.0424(12) 0.0334(10) 0.0365(11) -0.0057(9) 0.0003(9) 0.0107(9)
N11 0.0391(12) 0.0375(11) 0.0371(11) 0.0022(9) 0.0067(9) 0.0091(9)
C1 0.0340(12) 0.0303(11) 0.0335(12) 0.0005(10) 0.0064(9) 0.0057(10)
C2 0.0446(14) 0.0342(12) 0.0310(12) -0.0039(10) 0.0060(10) 0.0049(11)
C3 0.0421(13) 0.0323(12) 0.0271(11) -0.0009(9) 0.0043(9) 0.0002(10)
C4 0.0414(13) 0.0317(11) 0.0316(12) 0.0027(10) 0.0056(10) 0.0077(10)
C5 0.0351(12) 0.0316(11) 0.0302(11) -0.0010(9) 0.0074(9) 0.0032(9)
C6 0.0369(13) 0.0337(12) 0.0271(11) -0.0015(10) 0.0048(9) 0.0040(10)
C11 0.0388(14) 0.0348(12) 0.0396(13) 0.0001(11) 0.0050(10) 0.0071(10)
C12 0.0442(15) 0.0424(14) 0.0379(13) -0.0068(11) 0.0086(11) 0.0095(12)
C13 0.0426(14) 0.0453(14) 0.0342(12) -0.0014(11) 0.0015(10) 0.0102(11)
C14 0.0349(13) 0.0351(13) 0.0391(13) -0.0005(10) 0.0041(10) 0.0042(10)
C15 0.0614(18) 0.0563(17) 0.0376(14) 0.0007(13) 0.0139(13) 0.0235(15)
C16 0.0627(19) 0.0584(18) 0.0340(13) 0.0062(13) 0.0113(12) 0.0242(15)
C31 0.0439(14) 0.0359(12) 0.0282(12) 0.0014(10) 0.0047(10) -0.0077(11)
C51 0.0382(13) 0.0324(12) 0.0320(12) -0.0017(10) 0.0078(10) 0.0053(10)

loop_
_atom_type_symbol
_atom_type_description
_atom_type_scat_dispersion_real
_atom_type_scat_dispersion_imag
_atom_type_scat_source
C C 0.0033 0.0016 'International Tables Vol C Tables 4.2.6.8 and 6.1.1.4'
H H 0.0000 0.0000 'International Tables Vol C Tables 4.2.6.8 and 6.1.1.4'
Cu Cu 0.3201 1.2651 'International Tables Vol C Tables 4.2.6.8 and 6.1.1.4'
N N 0.0061 0.0033 'International Tables Vol C Tables 4.2.6.8 and 6.1.1.4'
O O 0.0106 0.0060 'International Tables Vol C Tables 4.2.6.8 and 6.1.1.4'

loop_
_geom_angle_atom_site_label_1
_geom_angle_atom_site_label_2
_geom_angle_atom_site_label_3
_geom_angle
_geom_angle_site_symmetry_1
_geom_angle_site_symmetry_3
_geom_angle_publ_flag
O31 Cu1 N11 97.37(9) . 4_676 ?
O31 Cu1 O51 163.78(9) . 4_566 ?
N11 Cu1 O51 98.68(9) 4_676 4_566 ?
O31 Cu1 O52 99.19(8) . 4_566 ?
N11 Cu1 O52 161.95(9) 4_676 4_566 ?
O51 Cu1 O52 65.22(7) 4_566 4_566 ?
O31 Cu1 C51 131.64(9) . 4_566 ?
N11 Cu1 C51 130.68(9) 4_676 4_566 ?
O51 Cu1 C51 32.83(8) 4_566 4_566 ?
O52 Cu1 C51 32.47(8) 4_566 4_566 ?
C31 O31 Cu1 114.64(17) . . ?
C51 O51 Cu1 88.60(15) . 4_565 ?
C51 O52 Cu1 88.56(15) . 4_565 ?
C11 N1 C1 127.1(2) . . ?
C11 N1 H1 116.4 . . ?
C1 N1 H1 116.4 . . ?
C12 N11 C16 118.0(2) . . ?
C12 N11 Cu1 120.62(18) . 4_475 ?
C16 N11 Cu1 121.25(18) . 4_475 ?
C2 C1 C6 119.5(2) . . ?
C2 C1 N1 116.9(2) . . ?
C6 C1 N1 123.7(2) . . ?
C3 C2 C1 120.9(2) . . ?
C3 C2 H2 119.5 . . ?
C1 C2 H2 119.5 . . ?
C4 C3 C2 120.0(2) . . ?
C4 C3 C31 120.5(2) . . ?
C2 C3 C31 119.5(2) . . ?
C3 C4 C5 118.8(2) . . ?
C3 C4 H3 120.6 . . ?
C5 C4 H3 120.6 . . ?
C6 C5 C4 121.8(2) . . ?
C6 C5 C51 118.6(2) . . ?
C4 C5 C51 119.7(2) . . ?
C5 C6 C1 119.0(2) . . ?
C5 C6 H4 120.5 . . ?
C1 C6 H4 120.5 . . ?
O1 C11 N1 124.9(2) . . ?
O1 C11 C14 119.4(2) . . ?
N1 C11 C14 115.7(2) . . ?
N11 C12 C13 122.6(2) . . ?
N11 C12 H5 118.7 . . ?
C13 C12 H5 118.7 . . ?
C14 C13 C12 119.3(2) . . ?
C14 C13 H6 120.4 . . ?
C12 C13 H6 120.4 . . ?
C13 C14 C15 117.9(2) . . ?
C13 C14 C11 125.0(2) . . ?
C15 C14 C11 116.8(2) . . ?
C16 C15 C14 119.5(3) . . ?
C16 C15 H7 120.2 . . ?
C14 C15 H7 120.2 . . ?
N11 C16 C15 122.7(3) . . ?
N11 C16 H8 118.7 . . ?
C15 C16 H8 118.7 . . ?
O32 C31 O31 124.7(2) . . ?
O32 C31 C3 120.7(2) . . ?
O31 C31 C3 114.7(2) . . ?
O52 C51 O51 117.4(2) . . ?
O52 C51 C5 121.6(2) . . ?
O51 C51 C5 121.0(2) . . ?
O52 C51 Cu1 58.97(13) . 4_565 ?
O51 C51 Cu1 58.57(13) . 4_565 ?
C5 C51 Cu1 176.95(19) . 4_565 ?

loop_
_geom_bond_atom_site_label_1
_geom_bond_atom_site_label_2
_geom_bond_distance
_geom_bond_site_symmetry_2
_geom_bond_publ_flag
Cu1 O31 1.883(2) . ?
Cu1 N11 1.989(2) 4_676 ?
Cu1 O51 1.998(2) 4_566 ?
Cu1 O52 2.0067(19) 4_566 ?
Cu1 C51 2.341(2) 4_566 ?
O1 C11 1.210(3) . ?
O31 C31 1.277(3) . ?
O32 C31 1.229(3) . ?
O51 C51 1.270(3) . ?
O51 Cu1 1.998(2) 4_565 ?
O52 C51 1.257(3) . ?
O52 Cu1 2.0067(19) 4_565 ?
N1 C11 1.352(3) . ?
N1 C1 1.408(3) . ?
N1 H1 0.8600 . ?
N11 C12 1.330(3) . ?
N11 C16 1.341(4) . ?
N11 Cu1 1.989(2) 4_475 ?
C1 C2 1.393(3) . ?
C1 C6 1.396(4) . ?
C2 C3 1.392(4) . ?
C2 H2 0.9300 . ?
C3 C4 1.389(4) . ?
C3 C31 1.506(3) . ?
C4 C5 1.393(3) . ?
C4 H3 0.9300 . ?
C5 C6 1.391(3) . ?
C5 C51 1.479(3) . ?
C6 H4 0.9300 . ?
C11 C14 1.513(3) . ?
C12 C13 1.386(4) . ?
C12 H5 0.9300 . ?
C13 C14 1.378(4) . ?
C13 H6 0.9300 . ?
C14 C15 1.385(4) . ?
C15 C16 1.370(4) . ?
C15 H7 0.9300 . ?
C16 H8 0.9300 . ?
C51 Cu1 2.341(2) 4_565 ?

loop_
_geom_torsion_atom_site_label_1
_geom_torsion_atom_site_label_2
_geom_torsion_atom_site_label_3
_geom_torsion_atom_site_label_4
_geom_torsion
_geom_torsion_site_symmetry_1
_geom_torsion_site_symmetry_2
_geom_torsion_site_symmetry_3
_geom_torsion_site_symmetry_4
_geom_torsion_publ_flag
N11 Cu1 O31 C31 101.4(2) 4_676 . . . ?
O51 Cu1 O31 C31 -86.8(4) 4_566 . . . ?
O52 Cu1 O31 C31 -71.4(2) 4_566 . . . ?
C51 Cu1 O31 C31 -72.6(2) 4_566 . . . ?
C11 N1 C1 C2 -165.8(3) . . . . ?
C11 N1 C1 C6 14.5(4) . . . . ?
C6 C1 C2 C3 -0.6(4) . . . . ?
N1 C1 C2 C3 179.8(2) . . . . ?
C1 C2 C3 C4 0.2(4) . . . . ?
C1 C2 C3 C31 -178.8(2) . . . . ?
C2 C3 C4 C5 0.3(4) . . . . ?
C31 C3 C4 C5 179.2(2) . . . . ?
C3 C4 C5 C6 -0.2(4) . . . . ?
C3 C4 C5 C51 -179.4(2) . . . . ?
C4 C5 C6 C1 -0.2(4) . . . . ?
C51 C5 C6 C1 179.0(2) . . . . ?
C2 C1 C6 C5 0.6(4) . . . . ?
N1 C1 C6 C5 -179.8(2) . . . . ?
C1 N1 C11 O1 -4.7(5) . . . . ?
C1 N1 C11 C14 174.5(2) . . . . ?
C16 N11 C12 C13 -0.3(4) . . . . ?
Cu1 N11 C12 C13 175.6(2) 4_475 . . . ?
N11 C12 C13 C14 0.6(4) . . . . ?
C12 C13 C14 C15 -0.4(4) . . . . ?
C12 C13 C14 C11 -174.9(3) . . . . ?
O1 C11 C14 C13 155.7(3) . . . . ?
N1 C11 C14 C13 -23.6(4) . . . . ?
O1 C11 C14 C15 -18.9(4) . . . . ?
N1 C11 C14 C15 161.8(3) . . . . ?
C13 C14 C15 C16 -0.1(5) . . . . ?
C11 C14 C15 C16 174.8(3) . . . . ?
C12 N11 C16 C15 -0.3(5) . . . . ?
Cu1 N11 C16 C15 -176.1(3) 4_475 . . . ?
C14 C15 C16 N11 0.5(5) . . . . ?
Cu1 O31 C31 O32 -7.7(4) . . . . ?
Cu1 O31 C31 C3 172.71(17) . . . . ?
C4 C3 C31 O32 3.6(4) . . . . ?
C2 C3 C31 O32 -177.4(3) . . . . ?
C4 C3 C31 O31 -176.8(2) . . . . ?
C2 C3 C31 O31 2.1(4) . . . . ?
Cu1 O52 C51 O51 -4.9(3) 4_565 . . . ?
Cu1 O52 C51 C5 176.5(2) 4_565 . . . ?
Cu1 O51 C51 O52 4.9(3) 4_565 . . . ?
Cu1 O51 C51 C5 -176.5(2) 4_565 . . . ?
C6 C5 C51 O52 1.8(4) . . . . ?
C4 C5 C51 O52 -179.0(2) . . . . ?
C6 C5 C51 O51 -176.8(3) . . . . ?
C4 C5 C51 O51 2.5(4) . . . . ?
